data_2244090
loop_
_publ_author_name
'Hsiao, Huan-Chang'
'Chen, Pei-Lin'
'Chuang, Shih-Ching'

_publ_section_title
;
 Crystal structure and fluorescence of
 1-[8-phenyl-9-(phenylethynyl)-4<i>H</i>-benzo[<i>def</i>]carbazol-4-yl]ethan-1-one
;
_journal_coeditor_code EX2054
_journal_issue 6
_journal_name_full 'Acta Crystallographica Section E'
_journal_page_first
;
;
_journal_paper_doi 10.1107/S2056989022004509
_journal_volume 78
_journal_year 2022
_chemical_formula_iupac 'C30 H19 N O'
_chemical_formula_moiety 'C30 H19 N O'
_chemical_formula_sum 'C30 H19 N O'
_chemical_formula_weight 409.46
_chemical_name_systematic 1-[8-Phenyl-9-(phenylethynyl)-4<i>H</i>-benzo[<i>def</i>]carbazol-4-yl]ethan-1-one
_space_group_crystal_system monoclinic
_space_group_IT_number 14
_space_group_name_Hall '-P 2yn'
_space_group_name_H-M_alt 'P 1 21/n 1'
_atom_sites_solution_hydrogens geom
_audit_creation_method SHELXL-2014/6
_cell_angle_alpha 90
_cell_angle_beta 96.464(4)
_cell_angle_gamma 90
_cell_formula_units_Z 8
_cell_length_a 15.835(2)
_cell_length_b 7.0408(8)
_cell_length_c 37.245(4)
_cell_measurement_reflns_used 4269
_cell_measurement_temperature 100(2)
_cell_measurement_theta_max 26.1504
_cell_measurement_theta_min 2.5890
_cell_volume 4126.1(8)
_computing_cell_refinement
;
SAINT (Bruker, 2013)
;
_computing_data_collection
;
APEX2 (Bruker, 2013)
;
_computing_data_reduction
;
SAINT (Bruker, 2013)
;
_computing_molecular_graphics
;
SHELXTL (Sheldrick, 2008)
;
_computing_publication_material
;
SHELXTL (Sheldrick, 2008)
;
_computing_structure_refinement
;
<i>SHELXL2014/6</i> (Sheldrick, 2015)
;
_computing_structure_solution
;
<i>SHELXD</i> (Sheldrick, 2008)
;
_diffrn_ambient_temperature 100(2)
_diffrn_detector_area_resol_mean 8.3333
_diffrn_measured_fraction_theta_full 0.999
_diffrn_measured_fraction_theta_max 0.997
_diffrn_measurement_device_type 'Bruker APEXII CCD'
_diffrn_measurement_method '\f and \w scans'
_diffrn_radiation_type MoK\a
_diffrn_radiation_wavelength 0.71073
_diffrn_reflns_av_R_equivalents 0.0498
_diffrn_reflns_av_unetI/netI 0.0643
_diffrn_reflns_limit_h_max 19
_diffrn_reflns_limit_h_min -19
_diffrn_reflns_limit_k_max 8
_diffrn_reflns_limit_k_min -7
_diffrn_reflns_limit_l_max 29
_diffrn_reflns_limit_l_min -46
_diffrn_reflns_number 24738
_diffrn_reflns_theta_full 25.242
_diffrn_reflns_theta_max 26.455
_diffrn_reflns_theta_min 2.589
_exptl_absorpt_coefficient_mu 0.079
_exptl_absorpt_correction_T_max 0.7454
_exptl_absorpt_correction_T_min 0.6625
_exptl_absorpt_correction_type multi-scan
_exptl_absorpt_process_details
;
(SADABS; Bruker, 2013)
;
_exptl_crystal_colour colorless
_exptl_crystal_density_diffrn 1.318
_exptl_crystal_density_method 'not measured'
_exptl_crystal_description lamellar
_exptl_crystal_F_000 1712
_exptl_crystal_size_max 0.10
_exptl_crystal_size_mid 0.04
_exptl_crystal_size_min 0.01
_refine_diff_density_max 0.205
_refine_diff_density_min -0.211
_refine_ls_extinction_method none
_refine_ls_goodness_of_fit_ref 1.003
_refine_ls_hydrogen_treatment constr
_refine_ls_matrix_type full
_refine_ls_number_parameters 579
_refine_ls_number_reflns 8499
_refine_ls_number_restraints 0
_refine_ls_restrained_S_all 1.003
_refine_ls_R_factor_all 0.0907
_refine_ls_R_factor_gt 0.0496
_refine_ls_shift/su_max 0.001
_refine_ls_shift/su_mean 0.000
_refine_ls_structure_factor_coef Fsqd
_refine_ls_weighting_details 'w=1/[\s^2^(Fo^2^)+(0.0436P)^2^+1.1066P] where P=(Fo^2^+2Fc^2^)/3'
_refine_ls_weighting_scheme calc
_refine_ls_wR_factor_gt 0.0976
_refine_ls_wR_factor_ref 0.1130
_reflns_number_gt 5655
_reflns_number_total 8499
_reflns_threshold_expression 'I > 2\s(I)'
_cod_data_source_file ex2054sup1.cif
_cod_data_source_block I
_cod_depositor_comments
;

2022-12-20
Z value and formula fixed to values more according to usual
chemical conventions.                 miguel
;
_cod_original_formula_sum 'C60 H38 N2 O2'
_cod_original_formula_weight 818.92
_cod_original_formula_moiety 'C60 H38 N2 O2'
_cod_original_formula_iupac 'C60 H38 N2 O2'
_cod_original_formula_units_Z 4
_cod_original_cell_volume 4126.0(8)
_cod_original_sg_symbol_H-M 'P 21/n'
_cod_database_code 2244090
_shelx_space_group_comment
;
The symmetry employed for this shelxl refinement is uniquely defined
by the following loop, which should always be used as a source of
symmetry information in preference to the above space-group names.
They are only intended as comments.
;
_shelxl_version_number 2014/6

loop_
_space_group_symop_operation_xyz
'x, y, z'
'-x+1/2, y+1/2, -z+1/2'
'-x, -y, -z'
'x-1/2, -y-1/2, z-1/2'

loop_
_atom_site_type_symbol
_atom_site_label
_atom_site_fract_x
_atom_site_fract_y
_atom_site_fract_z
_atom_site_U_iso_or_equiv
_atom_site_adp_type
_atom_site_calc_flag
_atom_site_occupancy
_atom_site_disorder_assembly
_atom_site_disorder_group
O O1 0.74487(10) 0.1747(2) 0.68964(4) 0.0415(4) Uani d 1 . .
O O2 0.22802(9) 0.3551(2) 0.34700(4) 0.0362(4) Uani d 1 . .
N N1 0.65540(10) 0.1891(2) 0.63820(4) 0.0240(4) Uani d 1 . .
N N2 0.34803(10) 0.2839(2) 0.32282(4) 0.0206(4) Uani d 1 . .
C C1 0.80629(14) 0.1151(4) 0.63534(6) 0.0419(6) Uani d 1 . .
H H1A 0.8596 0.1073 0.6514 0.063 Uiso calc 1 . .
H H1B 0.8110 0.2147 0.6173 0.063 Uiso calc 1 . .
H H1C 0.7950 -0.0070 0.6231 0.063 Uiso calc 1 . .
C C2 0.73527(13) 0.1615(3) 0.65688(6) 0.0303(5) Uani d 1 . .
C C3 0.58209(13) 0.2340(3) 0.65598(5) 0.0224(4) Uani d 1 . .
C C4 0.51389(13) 0.2467(3) 0.62913(5) 0.0201(4) Uani d 1 . .
C C5 0.43028(13) 0.2837(3) 0.63400(5) 0.0208(4) Uani d 1 . .
C C6 0.37150(12) 0.2849(2) 0.60078(5) 0.0186(4) Uani d 1 . .
C C7 0.28426(13) 0.3221(3) 0.60435(5) 0.0211(4) Uani d 1 . .
C C8 0.21214(13) 0.3538(3) 0.60968(5) 0.0219(4) Uani d 1 . .
C C9 0.12705(12) 0.4010(3) 0.61566(5) 0.0210(4) Uani d 1 . .
C C10 0.05863(13) 0.3555(3) 0.59016(5) 0.0249(5) Uani d 1 . .
H H10 0.0683 0.2903 0.5687 0.030 Uiso calc 1 . .
C C11 -0.02299(14) 0.4048(3) 0.59603(5) 0.0308(5) Uani d 1 . .
H H11 -0.0692 0.3734 0.5785 0.037 Uiso calc 1 . .
C C12 -0.03801(14) 0.4993(3) 0.62720(6) 0.0316(5) Uani d 1 . .
H H12 -0.0943 0.5333 0.6311 0.038 Uiso calc 1 . .
C C13 0.62873(12) 0.1764(3) 0.59994(5) 0.0208(4) Uani d 1 . .
C C14 0.66663(12) 0.1343(3) 0.56942(5) 0.0235(4) Uani d 1 . .
H H14 0.7255 0.1056 0.5706 0.028 Uiso calc 1 . .
C C15 0.61385(12) 0.1359(3) 0.53622(5) 0.0227(4) Uani d 1 . .
H H15 0.6392 0.1070 0.5149 0.027 Uiso calc 1 . .
C C16 0.52804(12) 0.1766(3) 0.53256(5) 0.0196(4) Uani d 1 . .
H H16 0.4963 0.1764 0.5093 0.024 Uiso calc 1 . .
C C17 0.48803(12) 0.2183(2) 0.56351(5) 0.0167(4) Uani d 1 . .
C C18 0.39959(12) 0.2569(2) 0.56697(5) 0.0173(4) Uani d 1 . .
C C19 0.11147(13) 0.4960(3) 0.64717(5) 0.0253(5) Uani d 1 . .
H H19 0.1573 0.5273 0.6649 0.030 Uiso calc 1 . .
C C20 0.02936(14) 0.5442(3) 0.65260(6) 0.0305(5) Uani d 1 . .
H H20 0.0191 0.6089 0.6741 0.037 Uiso calc 1 . .
C C21 0.41488(14) 0.3148(3) 0.67003(5) 0.0245(5) Uani d 1 . .
H H21 0.3592 0.3426 0.6758 0.029 Uiso calc 1 . .
C C22 0.48259(14) 0.3041(3) 0.69689(5) 0.0299(5) Uani d 1 . .
H H22 0.4711 0.3260 0.7210 0.036 Uiso calc 1 . .
C C23 0.56690(14) 0.2634(3) 0.69129(5) 0.0287(5) Uani d 1 . .
H H23 0.6110 0.2564 0.7108 0.034 Uiso calc 1 . .
C C24 0.54160(12) 0.2140(3) 0.59572(5) 0.0188(4) Uani d 1 . .
C C25 0.33834(11) 0.2660(3) 0.53370(5) 0.0177(4) Uani d 1 . .
C C26 0.34917(12) 0.3975(3) 0.50668(5) 0.0202(4) Uani d 1 . .
H H26 0.3961 0.4823 0.5095 0.024 Uiso calc 1 . .
C C27 0.29199(13) 0.4057(3) 0.47564(5) 0.0247(5) Uani d 1 . .
H H27 0.2998 0.4966 0.4574 0.030 Uiso calc 1 . .
C C28 0.22389(12) 0.2826(3) 0.47107(5) 0.0253(5) Uani d 1 . .
H H28 0.1848 0.2886 0.4498 0.030 Uiso calc 1 . .
C C29 0.21288(12) 0.1506(3) 0.49758(5) 0.0251(5) Uani d 1 . .
H H29 0.1664 0.0647 0.4945 0.030 Uiso calc 1 . .
C C30 0.26971(12) 0.1436(3) 0.52868(5) 0.0218(4) Uani d 1 . .
H H30 0.2614 0.0531 0.5469 0.026 Uiso calc 1 . .
C C31 0.98472(13) 0.2404(3) 0.48214(5) 0.0291(5) Uani d 1 . .
H H31 1.0332 0.2476 0.4996 0.035 Uiso calc 1 . .
C C32 0.90969(13) 0.3266(3) 0.48863(5) 0.0263(5) Uani d 1 . .
H H32 0.9069 0.3943 0.5105 0.032 Uiso calc 1 . .
C C33 0.83845(12) 0.3151(3) 0.46351(5) 0.0219(4) Uani d 1 . .
H H33 0.7868 0.3739 0.4682 0.026 Uiso calc 1 . .
C C34 0.84273(12) 0.2167(3) 0.43118(5) 0.0185(4) Uani d 1 . .
C C35 0.76930(12) 0.2040(3) 0.40509(5) 0.0189(4) Uani d 1 . .
C C36 0.70893(12) 0.1952(3) 0.38286(5) 0.0185(4) Uani d 1 . .
C C37 0.63290(12) 0.1977(2) 0.35821(5) 0.0175(4) Uani d 1 . .
C C38 0.55469(12) 0.2330(2) 0.37392(5) 0.0179(4) Uani d 1 . .
C C39 0.48281(12) 0.2459(2) 0.34919(5) 0.0177(4) Uani d 1 . .
C C40 0.40077(12) 0.2841(3) 0.35681(5) 0.0196(4) Uani d 1 . .
C C41 0.26149(13) 0.3182(3) 0.32008(5) 0.0254(5) Uani d 1 . .
C C42 0.21216(13) 0.3046(3) 0.28353(5) 0.0331(5) Uani d 1 . .
H H42A 0.1520 0.3293 0.2855 0.050 Uiso calc 1 . .
H H42B 0.2186 0.1770 0.2737 0.050 Uiso calc 1 . .
H H42C 0.2336 0.3987 0.2674 0.050 Uiso calc 1 . .
C C43 0.98923(13) 0.1438(3) 0.45019(5) 0.0283(5) Uani d 1 . .
H H43 1.0409 0.0847 0.4457 0.034 Uiso calc 1 . .
C C44 0.91876(12) 0.1324(3) 0.42466(5) 0.0237(5) Uani d 1 . .
H H44 0.9224 0.0667 0.4026 0.028 Uiso calc 1 . .
C C45 0.63535(12) 0.1767(2) 0.32106(5) 0.0176(4) Uani d 1 . .
C C46 0.55753(12) 0.1896(2) 0.29627(5) 0.0175(4) Uani d 1 . .
C C47 0.54453(12) 0.1717(3) 0.25823(5) 0.0214(4) Uani d 1 . .
H H47 0.5908 0.1441 0.2449 0.026 Uiso calc 1 . .
C C48 0.46346(12) 0.1948(3) 0.24062(5) 0.0232(4) Uani d 1 . .
H H48 0.4565 0.1837 0.2150 0.028 Uiso calc 1 . .
C C49 0.39071(12) 0.2335(3) 0.25765(5) 0.0224(4) Uani d 1 . .
H H49 0.3365 0.2495 0.2442 0.027 Uiso calc 1 . .
C C50 0.40171(12) 0.2472(3) 0.29484(5) 0.0196(4) Uani d 1 . .
C C51 0.48426(12) 0.2248(2) 0.31221(5) 0.0181(4) Uani d 1 . .
C C52 0.71793(12) 0.1450(3) 0.30673(5) 0.0184(4) Uani d 1 . .
C C53 0.74376(12) 0.2607(3) 0.27948(5) 0.0213(4) Uani d 1 . .
H H53 0.7066 0.3564 0.2689 0.026 Uiso calc 1 . .
C C54 0.82284(12) 0.2372(3) 0.26773(5) 0.0220(4) Uani d 1 . .
H H54 0.8395 0.3167 0.2492 0.026 Uiso calc 1 . .
C C55 0.87774(12) 0.0993(3) 0.28276(5) 0.0232(4) Uani d 1 . .
H H55 0.9325 0.0852 0.2749 0.028 Uiso calc 1 . .
C C56 0.85243(12) -0.0183(3) 0.30930(5) 0.0227(5) Uani d 1 . .
H H56 0.8897 -0.1148 0.3195 0.027 Uiso calc 1 . .
C C57 0.77323(12) 0.0036(3) 0.32107(5) 0.0201(4) Uani d 1 . .
H H57 0.7564 -0.0788 0.3392 0.024 Uiso calc 1 . .
C C58 0.54071(12) 0.2608(3) 0.41017(5) 0.0209(4) Uani d 1 . .
H H58 0.5867 0.2545 0.4289 0.025 Uiso calc 1 . .
C C59 0.45910(13) 0.2973(3) 0.41824(5) 0.0225(4) Uani d 1 . .
H H59 0.4510 0.3150 0.4429 0.027 Uiso calc 1 . .
C C60 0.38710(13) 0.3102(3) 0.39243(5) 0.0227(4) Uani d 1 . .
H H60 0.3321 0.3354 0.3992 0.027 Uiso calc 1 . .

loop_
_atom_site_aniso_label
_atom_site_aniso_U_11
_atom_site_aniso_U_22
_atom_site_aniso_U_33
_atom_site_aniso_U_12
_atom_site_aniso_U_13
_atom_site_aniso_U_23
O1 0.0442(10) 0.0477(10) 0.0288(9) -0.0090(8) -0.0134(7) 0.0041(7)
O2 0.0260(8) 0.0502(10) 0.0333(9) 0.0050(7) 0.0069(7) -0.0010(7)
N1 0.0293(10) 0.0201(9) 0.0207(8) -0.0037(7) -0.0054(7) 0.0012(7)
N2 0.0204(9) 0.0200(9) 0.0208(8) -0.0013(7) 0.0002(7) 0.0002(7)
C1 0.0284(13) 0.0526(16) 0.0417(14) -0.0024(11) -0.0091(11) 0.0081(11)
C2 0.0311(12) 0.0246(12) 0.0319(12) -0.0068(9) -0.0109(10) 0.0046(9)
C3 0.0301(11) 0.0140(10) 0.0224(10) -0.0064(9) -0.0003(9) 0.0014(8)
C4 0.0327(12) 0.0111(10) 0.0162(9) -0.0051(8) 0.0011(8) 0.0002(7)
C5 0.0335(12) 0.0105(9) 0.0190(10) -0.0055(8) 0.0051(8) 0.0006(7)
C6 0.0263(11) 0.0092(9) 0.0209(10) -0.0028(8) 0.0047(8) 0.0008(7)
C7 0.0324(12) 0.0138(10) 0.0176(10) -0.0010(9) 0.0053(9) 0.0016(7)
C8 0.0335(12) 0.0127(10) 0.0201(10) -0.0024(9) 0.0062(9) 0.0029(8)
C9 0.0286(11) 0.0148(10) 0.0209(10) -0.0008(8) 0.0086(9) 0.0038(8)
C10 0.0349(12) 0.0189(11) 0.0215(10) -0.0031(9) 0.0059(9) -0.0026(8)
C11 0.0307(12) 0.0308(12) 0.0305(12) -0.0039(10) 0.0018(10) 0.0014(9)
C12 0.0257(12) 0.0291(13) 0.0418(13) -0.0011(10) 0.0116(10) -0.0002(10)
C13 0.0281(11) 0.0119(10) 0.0210(10) -0.0047(8) -0.0026(8) 0.0006(8)
C14 0.0208(11) 0.0201(11) 0.0292(11) -0.0014(8) 0.0014(9) 0.0006(8)
C15 0.0278(11) 0.0198(11) 0.0214(10) -0.0014(9) 0.0059(9) -0.0010(8)
C16 0.0249(11) 0.0160(10) 0.0174(9) -0.0035(8) 0.0003(8) 0.0010(7)
C17 0.0245(10) 0.0093(9) 0.0161(9) -0.0025(8) 0.0022(8) 0.0003(7)
C18 0.0237(10) 0.0093(9) 0.0190(9) -0.0025(8) 0.0025(8) 0.0015(7)
C19 0.0319(12) 0.0237(11) 0.0212(10) -0.0050(9) 0.0072(9) -0.0024(8)
C20 0.0368(13) 0.0281(12) 0.0294(11) -0.0044(10) 0.0155(10) -0.0078(9)
C21 0.0398(13) 0.0161(11) 0.0189(10) -0.0057(9) 0.0087(9) -0.0009(8)
C22 0.0514(15) 0.0230(12) 0.0161(10) -0.0101(10) 0.0066(10) -0.0016(8)
C23 0.0476(14) 0.0197(11) 0.0170(10) -0.0106(10) -0.0045(9) 0.0002(8)
C24 0.0256(11) 0.0116(9) 0.0191(9) -0.0039(8) 0.0021(8) -0.0007(7)
C25 0.0200(10) 0.0163(10) 0.0173(9) 0.0027(8) 0.0048(8) -0.0004(7)
C26 0.0229(11) 0.0180(10) 0.0200(10) -0.0017(8) 0.0044(8) -0.0008(8)
C27 0.0318(12) 0.0230(11) 0.0199(10) 0.0038(9) 0.0061(9) 0.0034(8)
C28 0.0248(11) 0.0266(12) 0.0235(10) 0.0059(9) -0.0014(9) -0.0001(9)
C29 0.0204(11) 0.0239(11) 0.0304(11) -0.0002(9) -0.0001(9) 0.0000(9)
C30 0.0237(11) 0.0191(11) 0.0233(10) -0.0020(8) 0.0056(8) 0.0032(8)
C31 0.0277(12) 0.0270(12) 0.0290(11) -0.0037(10) -0.0126(9) 0.0031(9)
C32 0.0361(13) 0.0231(11) 0.0185(10) -0.0037(9) -0.0018(9) -0.0025(8)
C33 0.0248(11) 0.0193(11) 0.0212(10) -0.0018(8) 0.0006(8) 0.0007(8)
C34 0.0229(10) 0.0128(10) 0.0190(9) -0.0033(8) -0.0012(8) 0.0040(7)
C35 0.0236(11) 0.0142(10) 0.0184(10) -0.0023(8) 0.0005(8) 0.0021(7)
C36 0.0251(11) 0.0132(10) 0.0174(9) -0.0020(8) 0.0030(9) 0.0011(7)
C37 0.0228(10) 0.0101(9) 0.0183(9) -0.0020(8) -0.0029(8) 0.0024(7)
C38 0.0242(10) 0.0097(9) 0.0190(9) -0.0037(8) -0.0011(8) 0.0009(7)
C39 0.0241(11) 0.0120(10) 0.0170(9) -0.0019(8) 0.0021(8) 0.0005(7)
C40 0.0241(11) 0.0126(10) 0.0211(10) -0.0039(8) -0.0010(8) 0.0001(8)
C41 0.0234(11) 0.0207(11) 0.0317(11) 0.0011(9) 0.0017(9) 0.0029(9)
C42 0.0226(11) 0.0424(14) 0.0328(12) 0.0048(10) -0.0031(9) 0.0055(10)
C43 0.0224(11) 0.0247(12) 0.0362(12) 0.0028(9) -0.0034(9) -0.0006(9)
C44 0.0297(12) 0.0167(11) 0.0236(10) -0.0021(9) -0.0015(9) -0.0016(8)
C45 0.0217(10) 0.0104(9) 0.0199(9) -0.0020(8) -0.0017(8) 0.0015(7)
C46 0.0227(10) 0.0112(9) 0.0178(9) -0.0021(8) -0.0009(8) 0.0004(7)
C47 0.0251(11) 0.0192(10) 0.0195(10) 0.0000(8) 0.0004(8) -0.0002(8)
C48 0.0297(12) 0.0233(11) 0.0155(9) -0.0015(9) -0.0025(8) -0.0012(8)
C49 0.0237(11) 0.0207(11) 0.0211(10) -0.0012(9) -0.0056(8) 0.0012(8)
C50 0.0221(10) 0.0137(10) 0.0225(10) -0.0010(8) 0.0008(8) -0.0007(8)
C51 0.0227(10) 0.0117(9) 0.0188(10) -0.0031(8) -0.0024(8) 0.0001(7)
C52 0.0230(10) 0.0153(10) 0.0160(9) -0.0026(8) -0.0019(8) -0.0018(7)
C53 0.0277(11) 0.0176(10) 0.0174(9) -0.0003(9) -0.0033(8) 0.0012(8)
C54 0.0303(11) 0.0201(11) 0.0152(9) -0.0056(9) 0.0014(8) 0.0013(8)
C55 0.0234(11) 0.0268(11) 0.0195(10) -0.0016(9) 0.0035(8) -0.0025(8)
C56 0.0258(11) 0.0210(11) 0.0201(10) 0.0053(9) -0.0024(9) 0.0003(8)
C57 0.0260(11) 0.0168(10) 0.0171(10) -0.0021(8) 0.0000(8) 0.0017(7)
C58 0.0296(11) 0.0149(10) 0.0177(10) -0.0038(8) 0.0002(8) 0.0010(7)
C59 0.0337(12) 0.0179(10) 0.0167(9) -0.0047(9) 0.0052(9) 0.0011(8)
C60 0.0266(11) 0.0167(11) 0.0256(11) -0.0037(8) 0.0064(9) -0.0011(8)

loop_
_atom_type_symbol
_atom_type_description
_atom_type_scat_dispersion_real
_atom_type_scat_dispersion_imag
_atom_type_scat_source
C C 0.0033 0.0016 'International Tables Vol C Tables 4.2.6.8 and 6.1.1.4'
H H 0.0000 0.0000 'International Tables Vol C Tables 4.2.6.8 and 6.1.1.4'
N N 0.0061 0.0033 'International Tables Vol C Tables 4.2.6.8 and 6.1.1.4'
O O 0.0106 0.0060 'International Tables Vol C Tables 4.2.6.8 and 6.1.1.4'

loop_
_geom_angle_atom_site_label_1
_geom_angle_atom_site_label_2
_geom_angle_atom_site_label_3
_geom_angle_site_symmetry_1
_geom_angle_site_symmetry_3
_geom_angle
_geom_angle_publ_flag
C2 N1 C3 . . 122.60(16) ?
C2 N1 C13 . . 129.48(17) ?
C3 N1 C13 . . 107.90(15) ?
C41 N2 C40 . . 122.53(16) ?
C41 N2 C50 . . 129.64(15) ?
C40 N2 C50 . . 107.81(14) ?
C2 C1 H1A . . 109.5 ?
C2 C1 H1B . . 109.5 ?
H1A C1 H1B . . 109.5 ?
C2 C1 H1C . . 109.5 ?
H1A C1 H1C . . 109.5 ?
H1B C1 H1C . . 109.5 ?
O1 C2 N1 . . 119.8(2) ?
O1 C2 C1 . . 122.72(19) ?
N1 C2 C1 . . 117.51(18) ?
C23 C3 C4 . . 118.14(19) ?
C23 C3 N1 . . 135.25(18) ?
C4 C3 N1 . . 106.60(16) ?
C5 C4 C24 . . 123.70(17) ?
C5 C4 C3 . . 126.63(17) ?
C24 C4 C3 . . 109.67(18) ?
C4 C5 C21 . . 115.21(17) ?
C4 C5 C6 . . 114.73(16) ?
C21 C5 C6 . . 130.06(19) ?
C18 C6 C7 . . 121.34(16) ?
C18 C6 C5 . . 121.69(17) ?
C7 C6 C5 . . 116.94(16) ?
C8 C7 C6 . . 175.84(19) ?
C7 C8 C9 . . 177.2(2) ?
C10 C9 C19 . . 119.00(18) ?
C10 C9 C8 . . 120.92(17) ?
C19 C9 C8 . . 120.07(18) ?
C11 C10 C9 . . 120.27(18) ?
C11 C10 H10 . . 119.9 ?
C9 C10 H10 . . 119.9 ?
C10 C11 C12 . . 120.49(19) ?
C10 C11 H11 . . 119.8 ?
C12 C11 H11 . . 119.8 ?
C20 C12 C11 . . 119.5(2) ?
C20 C12 H12 . . 120.2 ?
C11 C12 H12 . . 120.2 ?
C14 C13 C24 . . 117.72(17) ?
C14 C13 N1 . . 136.29(18) ?
C24 C13 N1 . . 105.97(16) ?
C13 C14 C15 . . 116.82(18) ?
C13 C14 H14 . . 121.6 ?
C15 C14 H14 . . 121.6 ?
C16 C15 C14 . . 124.55(18) ?
C16 C15 H15 . . 117.7 ?
C14 C15 H15 . . 117.7 ?
C15 C16 C17 . . 119.42(17) ?
C15 C16 H16 . . 120.3 ?
C17 C16 H16 . . 120.3 ?
C24 C17 C16 . . 114.54(17) ?
C24 C17 C18 . . 115.48(16) ?
C16 C17 C18 . . 129.93(16) ?
C6 C18 C17 . . 121.13(16) ?
C6 C18 C25 . . 120.12(17) ?
C17 C18 C25 . . 118.75(15) ?
C20 C19 C9 . . 119.95(19) ?
C20 C19 H19 . . 120.0 ?
C9 C19 H19 . . 120.0 ?
C19 C20 C12 . . 120.75(19) ?
C19 C20 H20 . . 119.6 ?
C12 C20 H20 . . 119.6 ?
C22 C21 C5 . . 118.5(2) ?
C22 C21 H21 . . 120.7 ?
C5 C21 H21 . . 120.7 ?
C21 C22 C23 . . 125.18(18) ?
C21 C22 H22 . . 117.4 ?
C23 C22 H22 . . 117.4 ?
C3 C23 C22 . . 116.31(18) ?
C3 C23 H23 . . 121.8 ?
C22 C23 H23 . . 121.8 ?
C4 C24 C17 . . 123.23(18) ?
C4 C24 C13 . . 109.85(16) ?
C17 C24 C13 . . 126.92(17) ?
C30 C25 C26 . . 118.41(16) ?
C30 C25 C18 . . 120.97(16) ?
C26 C25 C18 . . 120.62(16) ?
C27 C26 C25 . . 120.55(18) ?
C27 C26 H26 . . 119.7 ?
C25 C26 H26 . . 119.7 ?
C28 C27 C26 . . 120.31(18) ?
C28 C27 H27 . . 119.8 ?
C26 C27 H27 . . 119.8 ?
C27 C28 C29 . . 119.63(18) ?
C27 C28 H28 . . 120.2 ?
C29 C28 H28 . . 120.2 ?
C28 C29 C30 . . 119.96(19) ?
C28 C29 H29 . . 120.0 ?
C30 C29 H29 . . 120.0 ?
C25 C30 C29 . . 121.13(18) ?
C25 C30 H30 . . 119.4 ?
C29 C30 H30 . . 119.4 ?
C32 C31 C43 . . 119.82(18) ?
C32 C31 H31 . . 120.1 ?
C43 C31 H31 . . 120.1 ?
C31 C32 C33 . . 120.55(18) ?
C31 C32 H32 . . 119.7 ?
C33 C32 H32 . . 119.7 ?
C32 C33 C34 . . 119.76(19) ?
C32 C33 H33 . . 120.1 ?
C34 C33 H33 . . 120.1 ?
C44 C34 C33 . . 119.34(17) ?
C44 C34 C35 . . 120.57(17) ?
C33 C34 C35 . . 120.09(17) ?
C36 C35 C34 . . 178.7(2) ?
C35 C36 C37 . . 174.6(2) ?
C45 C37 C36 . . 121.32(17) ?
C45 C37 C38 . . 122.58(16) ?
C36 C37 C38 . . 116.03(15) ?
C39 C38 C58 . . 115.03(17) ?
C39 C38 C37 . . 114.75(16) ?
C58 C38 C37 . . 130.20(16) ?
C38 C39 C40 . . 126.57(17) ?
C38 C39 C51 . . 123.29(18) ?
C40 C39 C51 . . 110.13(16) ?
C60 C40 C39 . . 118.30(17) ?
C60 C40 N2 . . 135.14(18) ?
C39 C40 N2 . . 106.55(15) ?
O2 C41 N2 . . 119.81(18) ?
O2 C41 C42 . . 122.28(18) ?
N2 C41 C42 . . 117.89(18) ?
C41 C42 H42A . . 109.5 ?
C41 C42 H42B . . 109.5 ?
H42A C42 H42B . . 109.5 ?
C41 C42 H42C . . 109.5 ?
H42A C42 H42C . . 109.5 ?
H42B C42 H42C . . 109.5 ?
C31 C43 C44 . . 120.33(19) ?
C31 C43 H43 . . 119.8 ?
C44 C43 H43 . . 119.8 ?
C43 C44 C34 . . 120.20(18) ?
C43 C44 H44 . . 119.9 ?
C34 C44 H44 . . 119.9 ?
C37 C45 C46 . . 120.36(17) ?
C37 C45 C52 . . 119.74(16) ?
C46 C45 C52 . . 119.89(15) ?
C51 C46 C47 . . 114.29(16) ?
C51 C46 C45 . . 115.42(15) ?
C47 C46 C45 . . 130.29(17) ?
C48 C47 C46 . . 119.14(18) ?
C48 C47 H47 . . 120.4 ?
C46 C47 H47 . . 120.4 ?
C47 C48 C49 . . 125.01(17) ?
C47 C48 H48 . . 117.5 ?
C49 C48 H48 . . 117.5 ?
C50 C49 C48 . . 116.75(17) ?
C50 C49 H49 . . 121.6 ?
C48 C49 H49 . . 121.6 ?
C49 C50 C51 . . 117.50(17) ?
C49 C50 N2 . . 136.11(17) ?
C51 C50 N2 . . 106.38(15) ?
C46 C51 C39 . . 123.59(16) ?
C46 C51 C50 . . 127.29(16) ?
C39 C51 C50 . . 109.12(17) ?
C57 C52 C53 . . 118.19(18) ?
C57 C52 C45 . . 120.77(16) ?
C53 C52 C45 . . 121.00(16) ?
C54 C53 C52 . . 120.64(17) ?
C54 C53 H53 . . 119.7 ?
C52 C53 H53 . . 119.7 ?
C55 C54 C53 . . 120.53(17) ?
C55 C54 H54 . . 119.7 ?
C53 C54 H54 . . 119.7 ?
C54 C55 C56 . . 119.44(18) ?
C54 C55 H55 . . 120.3 ?
C56 C55 H55 . . 120.3 ?
C57 C56 C55 . . 120.37(18) ?
C57 C56 H56 . . 119.8 ?
C55 C56 H56 . . 119.8 ?
C56 C57 C52 . . 120.80(17) ?
C56 C57 H57 . . 119.6 ?
C52 C57 H57 . . 119.6 ?
C59 C58 C38 . . 119.11(17) ?
C59 C58 H58 . . 120.4 ?
C38 C58 H58 . . 120.4 ?
C58 C59 C60 . . 124.57(17) ?
C58 C59 H59 . . 117.7 ?
C60 C59 H59 . . 117.7 ?
C40 C60 C59 . . 116.42(18) ?
C40 C60 H60 . . 121.8 ?
C59 C60 H60 . . 121.8 ?

loop_
_geom_bond_atom_site_label_1
_geom_bond_atom_site_label_2
_geom_bond_site_symmetry_2
_geom_bond_distance
_geom_bond_publ_flag
O1 C2 . 1.216(2) ?
O2 C41 . 1.214(2) ?
N1 C2 . 1.387(3) ?
N1 C3 . 1.435(3) ?
N1 C13 . 1.443(2) ?
N2 C41 . 1.384(2) ?
N2 C40 . 1.436(2) ?
N2 C50 . 1.440(2) ?
C1 C2 . 1.489(3) ?
C1 H1A . 0.9800 ?
C1 H1B . 0.9800 ?
C1 H1C . 0.9800 ?
C3 C23 . 1.379(3) ?
C3 C4 . 1.390(3) ?
C4 C5 . 1.381(3) ?
C4 C24 . 1.385(3) ?
C5 C21 . 1.408(2) ?
C5 C6 . 1.462(3) ?
C6 C18 . 1.396(2) ?
C6 C7 . 1.427(3) ?
C7 C8 . 1.202(3) ?
C8 C9 . 1.429(3) ?
C9 C10 . 1.395(3) ?
C9 C19 . 1.396(3) ?
C10 C11 . 1.379(3) ?
C10 H10 . 0.9500 ?
C11 C12 . 1.382(3) ?
C11 H11 . 0.9500 ?
C12 C20 . 1.380(3) ?
C12 H12 . 0.9500 ?
C13 C14 . 1.376(3) ?
C13 C24 . 1.396(3) ?
C14 C15 . 1.412(3) ?
C14 H14 . 0.9500 ?
C15 C16 . 1.380(3) ?
C15 H15 . 0.9500 ?
C16 C17 . 1.407(2) ?
C16 H16 . 0.9500 ?
C17 C24 . 1.390(2) ?
C17 C18 . 1.447(3) ?
C18 C25 . 1.487(2) ?
C19 C20 . 1.380(3) ?
C19 H19 . 0.9500 ?
C20 H20 . 0.9500 ?
C21 C22 . 1.384(3) ?
C21 H21 . 0.9500 ?
C22 C23 . 1.404(3) ?
C22 H22 . 0.9500 ?
C23 H23 . 0.9500 ?
C25 C30 . 1.383(3) ?
C25 C26 . 1.392(2) ?
C26 C27 . 1.387(2) ?
C26 H26 . 0.9500 ?
C27 C28 . 1.379(3) ?
C27 H27 . 0.9500 ?
C28 C29 . 1.382(3) ?
C28 H28 . 0.9500 ?
C29 C30 . 1.386(3) ?
C29 H29 . 0.9500 ?
C30 H30 . 0.9500 ?
C31 C32 . 1.379(3) ?
C31 C43 . 1.380(3) ?
C31 H31 . 0.9500 ?
C32 C33 . 1.385(3) ?
C32 H32 . 0.9500 ?
C33 C34 . 1.397(2) ?
C33 H33 . 0.9500 ?
C34 C44 . 1.388(3) ?
C34 C35 . 1.432(3) ?
C35 C36 . 1.194(2) ?
C36 C37 . 1.430(3) ?
C37 C45 . 1.396(2) ?
C37 C38 . 1.450(3) ?
C38 C39 . 1.384(2) ?
C38 C58 . 1.406(2) ?
C39 C40 . 1.387(3) ?
C39 C51 . 1.388(2) ?
C40 C60 . 1.380(3) ?
C41 C42 . 1.494(3) ?
C42 H42A . 0.9800 ?
C42 H42B . 0.9800 ?
C42 H42C . 0.9800 ?
C43 C44 . 1.384(3) ?
C43 H43 . 0.9500 ?
C44 H44 . 0.9500 ?
C45 C46 . 1.457(2) ?
C45 C52 . 1.484(3) ?
C46 C51 . 1.384(3) ?
C46 C47 . 1.414(2) ?
C47 C48 . 1.384(3) ?
C47 H47 . 0.9500 ?
C48 C49 . 1.403(3) ?
C48 H48 . 0.9500 ?
C49 C50 . 1.380(2) ?
C49 H49 . 0.9500 ?
C50 C51 . 1.401(3) ?
C52 C57 . 1.392(2) ?
C52 C53 . 1.398(3) ?
C53 C54 . 1.382(3) ?
C53 H53 . 0.9500 ?
C54 C55 . 1.379(3) ?
C54 H54 . 0.9500 ?
C55 C56 . 1.383(3) ?
C55 H55 . 0.9500 ?
C56 C57 . 1.383(3) ?
C56 H56 . 0.9500 ?
C57 H57 . 0.9500 ?
C58 C59 . 1.384(3) ?
C58 H58 . 0.9500 ?
C59 C60 . 1.409(3) ?
C59 H59 . 0.9500 ?
C60 H60 . 0.9500 ?

loop_
_geom_hbond_atom_site_label_D
_geom_hbond_atom_site_label_H
_geom_hbond_atom_site_label_A
_geom_hbond_site_symmetry_A
_geom_hbond_distance_DH
_geom_hbond_distance_HA
_geom_hbond_distance_DA
_geom_hbond_angle_DHA
C12 H12 O2 3_566 0.95 2.48 3.417(3) 169
C49 H49 O1 4_565 0.95 2.42 3.294(2) 153
C19 H19 Cg22 3_666 0.95 2.94 3.652(2) 132
C33 H33 Cg6 3_666 0.05 2.96 3.756(2) 142

loop_
_geom_torsion_atom_site_label_1
_geom_torsion_atom_site_label_2
_geom_torsion_atom_site_label_3
_geom_torsion_atom_site_label_4
_geom_torsion_site_symmetry_1
_geom_torsion_site_symmetry_2
_geom_torsion_site_symmetry_3
_geom_torsion_site_symmetry_4
_geom_torsion
_geom_torsion_publ_flag
C3 N1 C2 O1 . . . . 0.2(3) ?
C13 N1 C2 O1 . . . . -178.38(18) ?
C3 N1 C2 C1 . . . . 179.85(18) ?
C13 N1 C2 C1 . . . . 1.3(3) ?
C2 N1 C3 C23 . . . . 1.0(3) ?
C13 N1 C3 C23 . . . . 179.8(2) ?
C2 N1 C3 C4 . . . . -178.59(17) ?
C13 N1 C3 C4 . . . . 0.2(2) ?
C23 C3 C4 C5 . . . . -1.1(3) ?
N1 C3 C4 C5 . . . . 178.62(17) ?
C23 C3 C4 C24 . . . . 179.72(17) ?
N1 C3 C4 C24 . . . . -0.6(2) ?
C24 C4 C5 C21 . . . . -179.48(17) ?
C3 C4 C5 C21 . . . . 1.4(3) ?
C24 C4 C5 C6 . . . . 0.3(3) ?
C3 C4 C5 C6 . . . . -178.78(18) ?
C4 C5 C6 C18 . . . . -2.1(3) ?
C21 C5 C6 C18 . . . . 177.73(18) ?
C4 C5 C6 C7 . . . . 179.89(16) ?
C21 C5 C6 C7 . . . . -0.3(3) ?
C19 C9 C10 C11 . . . . 0.4(3) ?
C8 C9 C10 C11 . . . . -178.91(18) ?
C9 C10 C11 C12 . . . . -0.1(3) ?
C10 C11 C12 C20 . . . . -0.1(3) ?
C2 N1 C13 C14 . . . . 0.8(4) ?
C3 N1 C13 C14 . . . . -177.9(2) ?
C2 N1 C13 C24 . . . . 178.92(18) ?
C3 N1 C13 C24 . . . . 0.21(19) ?
C24 C13 C14 C15 . . . . 1.0(3) ?
N1 C13 C14 C15 . . . . 178.96(19) ?
C13 C14 C15 C16 . . . . 0.1(3) ?
C14 C15 C16 C17 . . . . -0.6(3) ?
C15 C16 C17 C24 . . . . 0.0(3) ?
C15 C16 C17 C18 . . . . -177.04(18) ?
C7 C6 C18 C17 . . . . -179.69(17) ?
C5 C6 C18 C17 . . . . 2.3(3) ?
C7 C6 C18 C25 . . . . 0.2(3) ?
C5 C6 C18 C25 . . . . -177.82(16) ?
C24 C17 C18 C6 . . . . -0.8(2) ?
C16 C17 C18 C6 . . . . 176.27(18) ?
C24 C17 C18 C25 . . . . 179.37(16) ?
C16 C17 C18 C25 . . . . -3.6(3) ?
C10 C9 C19 C20 . . . . -0.3(3) ?
C8 C9 C19 C20 . . . . 178.92(18) ?
C9 C19 C20 C12 . . . . 0.1(3) ?
C11 C12 C20 C19 . . . . 0.1(3) ?
C4 C5 C21 C22 . . . . -0.7(3) ?
C6 C5 C21 C22 . . . . 179.52(18) ?
C5 C21 C22 C23 . . . . -0.3(3) ?
C4 C3 C23 C22 . . . . 0.0(3) ?
N1 C3 C23 C22 . . . . -179.6(2) ?
C21 C22 C23 C3 . . . . 0.6(3) ?
C5 C4 C24 C17 . . . . 1.2(3) ?
C3 C4 C24 C17 . . . . -179.56(17) ?
C5 C4 C24 C13 . . . . -178.49(17) ?
C3 C4 C24 C13 . . . . 0.8(2) ?
C16 C17 C24 C4 . . . . -178.47(17) ?
C18 C17 C24 C4 . . . . -1.0(3) ?
C16 C17 C24 C13 . . . . 1.2(3) ?
C18 C17 C24 C13 . . . . 178.67(17) ?
C14 C13 C24 C4 . . . . 177.94(17) ?
N1 C13 C24 C4 . . . . -0.6(2) ?
C14 C13 C24 C17 . . . . -1.7(3) ?
N1 C13 C24 C17 . . . . 179.75(17) ?
C6 C18 C25 C30 . . . . -59.7(2) ?
C17 C18 C25 C30 . . . . 120.12(19) ?
C6 C18 C25 C26 . . . . 120.7(2) ?
C17 C18 C25 C26 . . . . -59.4(2) ?
C30 C25 C26 C27 . . . . 0.4(3) ?
C18 C25 C26 C27 . . . . 179.97(17) ?
C25 C26 C27 C28 . . . . -0.4(3) ?
C26 C27 C28 C29 . . . . -0.1(3) ?
C27 C28 C29 C30 . . . . 0.6(3) ?
C26 C25 C30 C29 . . . . 0.1(3) ?
C18 C25 C30 C29 . . . . -179.48(17) ?
C28 C29 C30 C25 . . . . -0.6(3) ?
C43 C31 C32 C33 . . . . 0.7(3) ?
C31 C32 C33 C34 . . . . -0.5(3) ?
C32 C33 C34 C44 . . . . -0.3(3) ?
C32 C33 C34 C35 . . . . 179.92(17) ?
C45 C37 C38 C39 . . . . -0.5(3) ?
C36 C37 C38 C39 . . . . 176.31(16) ?
C45 C37 C38 C58 . . . . -178.77(18) ?
C36 C37 C38 C58 . . . . -1.9(3) ?
C58 C38 C39 C40 . . . . 0.5(3) ?
C37 C38 C39 C40 . . . . -178.01(17) ?
C58 C38 C39 C51 . . . . 179.25(17) ?
C37 C38 C39 C51 . . . . 0.7(3) ?
C38 C39 C40 C60 . . . . -0.9(3) ?
C51 C39 C40 C60 . . . . -179.79(17) ?
C38 C39 C40 N2 . . . . 179.81(17) ?
C51 C39 C40 N2 . . . . 0.9(2) ?
C41 N2 C40 C60 . . . . 1.2(3) ?
C50 N2 C40 C60 . . . . -180.0(2) ?
C41 N2 C40 C39 . . . . -179.69(16) ?
C50 N2 C40 C39 . . . . -0.82(19) ?
C40 N2 C41 O2 . . . . 2.0(3) ?
C50 N2 C41 O2 . . . . -176.59(18) ?
C40 N2 C41 C42 . . . . -176.92(17) ?
C50 N2 C41 C42 . . . . 4.5(3) ?
C32 C31 C43 C44 . . . . -0.2(3) ?
C31 C43 C44 C34 . . . . -0.6(3) ?
C33 C34 C44 C43 . . . . 0.8(3) ?
C35 C34 C44 C43 . . . . -179.37(18) ?
C36 C37 C45 C46 . . . . -176.79(16) ?
C38 C37 C45 C46 . . . . -0.1(3) ?
C36 C37 C45 C52 . . . . 2.0(3) ?
C38 C37 C45 C52 . . . . 178.67(16) ?
C37 C45 C46 C51 . . . . 0.6(2) ?
C52 C45 C46 C51 . . . . -178.20(16) ?
C37 C45 C46 C47 . . . . -179.38(18) ?
C52 C45 C46 C47 . . . . 1.9(3) ?
C51 C46 C47 C48 . . . . 1.7(3) ?
C45 C46 C47 C48 . . . . -178.41(18) ?
C46 C47 C48 C49 . . . . -0.8(3) ?
C47 C48 C49 C50 . . . . -0.7(3) ?
C48 C49 C50 C51 . . . . 1.1(3) ?
C48 C49 C50 N2 . . . . 179.7(2) ?
C41 N2 C50 C49 . . . . 0.5(4) ?
C40 N2 C50 C49 . . . . -178.3(2) ?
C41 N2 C50 C51 . . . . 179.20(18) ?
C40 N2 C50 C51 . . . . 0.44(19) ?
C47 C46 C51 C39 . . . . 179.56(17) ?
C45 C46 C51 C39 . . . . -0.4(3) ?
C47 C46 C51 C50 . . . . -1.3(3) ?
C45 C46 C51 C50 . . . . 178.79(18) ?
C38 C39 C51 C46 . . . . -0.3(3) ?
C40 C39 C51 C46 . . . . 178.65(17) ?
C38 C39 C51 C50 . . . . -179.60(17) ?
C40 C39 C51 C50 . . . . -0.7(2) ?
C49 C50 C51 C46 . . . . -0.1(3) ?
N2 C50 C51 C46 . . . . -179.15(17) ?
C49 C50 C51 C39 . . . . 179.12(16) ?
N2 C50 C51 C39 . . . . 0.1(2) ?
C37 C45 C52 C57 . . . . 50.8(2) ?
C46 C45 C52 C57 . . . . -130.45(18) ?
C37 C45 C52 C53 . . . . -126.75(19) ?
C46 C45 C52 C53 . . . . 52.0(2) ?
C57 C52 C53 C54 . . . . -1.3(3) ?
C45 C52 C53 C54 . . . . 176.27(16) ?
C52 C53 C54 C55 . . . . -0.1(3) ?
C53 C54 C55 C56 . . . . 1.2(3) ?
C54 C55 C56 C57 . . . . -0.9(3) ?
C55 C56 C57 C52 . . . . -0.6(3) ?
C53 C52 C57 C56 . . . . 1.7(3) ?
C45 C52 C57 C56 . . . . -175.93(17) ?
C39 C38 C58 C59 . . . . 0.1(2) ?
C37 C38 C58 C59 . . . . 178.33(18) ?
C38 C58 C59 C60 . . . . -0.3(3) ?
C39 C40 C60 C59 . . . . 0.6(3) ?
N2 C40 C60 C59 . . . . 179.69(19) ?
C58 C59 C60 C40 . . . . -0.1(3) ?

_cod_database_fobs_code 2244090
